data_4330374
loop_
_publ_author_name
'Maura Pellei'
'Valentina Gandin'
'Marika Marinelli'
'Cristina Marzano'
'Muhammed Yousufuddin'
'H. V. Rasika Dias'
'Carlo Santini'

_publ_contact_author_address
;Department of Chemistry and Biochemistry
The University of Texas at Arlington
700 Planetarium Place, Room 130 CPB
Arlington, Texas 76019-0065, USA
;
_publ_contact_author_email dias@uta.edu
_publ_contact_author_name 'Rasika Dias'
_publ_contact_author_phone 817-272-3813
_publ_section_title
;
 Synthesis and Biological Activity of Ester- and Amide-Functionalized
 Imidazolium Salts and Related Water-Soluble Coinage Metal N-Heterocyclic
 Carbene Complexes
;
_journal_name_full 'Inorganic Chemistry'
_journal_page_first 9873
_journal_page_last 9882
_journal_paper_doi 10.1021/ic3013188
_journal_volume 51
_journal_year 2012
_chemical_formula_sum 'C17 H29 Au Cl N5 O2'
_chemical_formula_weight 567.87
_chemical_name_systematic
; 
 ? 
;
_space_group_IT_number 2
_symmetry_cell_setting triclinic
_symmetry_space_group_name_Hall '-P 1'
_symmetry_space_group_name_H-M 'P -1'
_atom_sites_solution_hydrogens geom
_atom_sites_solution_primary direct
_atom_sites_solution_secondary difmap
_audit_creation_method SHELXL-97
_cell_angle_alpha 82.451(1)
_cell_angle_beta 74.441(1)
_cell_angle_gamma 67.948(1)
_cell_formula_units_Z 2
_cell_length_a 9.0117(8)
_cell_length_b 10.8276(9)
_cell_length_c 12.1185(10)
_cell_measurement_reflns_used 4838
_cell_measurement_temperature 100(2)
_cell_measurement_theta_max 28.20
_cell_measurement_theta_min 2.51
_cell_volume 1055.17(16)
_computing_cell_refinement 'Bruker SAINT'
_computing_data_collection 'Bruker APEX2'
_computing_data_reduction 'Bruker SAINT'
_computing_molecular_graphics 'Bruker SHELXTL'
_computing_publication_material 'Bruker SHELXTL'
_computing_structure_refinement 'SHELXL-97 (Sheldrick, 2008)'
_computing_structure_solution 'SHELXS-97 (Sheldrick, 2008)'
_diffrn_ambient_temperature 100(2)
_diffrn_measured_fraction_theta_full 0.985
_diffrn_measured_fraction_theta_max 0.985
_diffrn_measurement_device_type 'Bruker APEX-II CCD'
_diffrn_measurement_method '\f and \w scans'
_diffrn_radiation_monochromator graphite
_diffrn_radiation_source 'fine-focus sealed tube'
_diffrn_radiation_type MoK\a
_diffrn_radiation_wavelength 0.71073
_diffrn_reflns_av_R_equivalents 0.0278
_diffrn_reflns_av_sigmaI/netI 0.0433
_diffrn_reflns_limit_h_max 12
_diffrn_reflns_limit_h_min -11
_diffrn_reflns_limit_k_max 14
_diffrn_reflns_limit_k_min -14
_diffrn_reflns_limit_l_max 16
_diffrn_reflns_limit_l_min -16
_diffrn_reflns_number 10417
_diffrn_reflns_theta_full 28.30
_diffrn_reflns_theta_max 28.30
_diffrn_reflns_theta_min 1.75
_exptl_absorpt_coefficient_mu 7.118
_exptl_absorpt_correction_T_max 0.745
_exptl_absorpt_correction_T_min 0.565
_exptl_absorpt_correction_type multi-scan
_exptl_absorpt_process_details SADABS
_exptl_crystal_colour colorless
_exptl_crystal_density_diffrn 1.787
_exptl_crystal_description rods
_exptl_crystal_F_000 556
_exptl_crystal_size_max 0.12
_exptl_crystal_size_mid 0.07
_exptl_crystal_size_min 0.05
_refine_diff_density_max 3.076
_refine_diff_density_min -1.787
_refine_diff_density_rms 0.194
_refine_ls_extinction_method none
_refine_ls_goodness_of_fit_ref 1.054
_refine_ls_hydrogen_treatment constr
_refine_ls_matrix_type full
_refine_ls_number_parameters 240
_refine_ls_number_reflns 5166
_refine_ls_number_restraints 0
_refine_ls_restrained_S_all 1.054
_refine_ls_R_factor_all 0.0377
_refine_ls_R_factor_gt 0.0330
_refine_ls_shift/su_max 0.002
_refine_ls_shift/su_mean 0.000
_refine_ls_structure_factor_coef Fsqd
_refine_ls_weighting_details 'calc w=1/[\s^2^(Fo^2^)+(0.0481P)^2^+0.0000P] where P=(Fo^2^+2Fc^2^)/3'
_refine_ls_weighting_scheme calc
_refine_ls_wR_factor_gt 0.0782
_refine_ls_wR_factor_ref 0.0803
_reflns_number_gt 4665
_reflns_number_total 5166
_reflns_threshold_expression >2sigma(I)
_cod_data_source_file ic3013188_si_001_1.cif
_cod_data_source_block dias819m
_cod_database_code 4330374

loop_
_symmetry_equiv_pos_as_xyz
'x, y, z'
'-x, -y, -z'

loop_
_atom_site_label
_atom_site_type_symbol
_atom_site_fract_x
_atom_site_fract_y
_atom_site_fract_z
_atom_site_U_iso_or_equiv
_atom_site_adp_type
_atom_site_occupancy
_atom_site_symmetry_multiplicity
_atom_site_calc_flag
_atom_site_refinement_flags
Au Au 0.732480(19) 0.726459(15) 0.515666(13) 0.01553(7) Uani 1 1 d .
Cl Cl 0.50947(13) 0.66070(11) 0.57627(10) 0.0207(2) Uani 1 1 d .
O1 O 0.9542(4) 0.8235(3) 0.1837(3) 0.0208(7) Uani 1 1 d .
O2 O 1.0218(4) 0.7955(3) 0.7080(3) 0.0207(7) Uani 1 1 d .
N1 N 0.9302(4) 0.8932(4) 0.3942(3) 0.0154(7) Uani 1 1 d .
N2 N 1.0726(4) 0.7328(3) 0.4904(3) 0.0156(7) Uani 1 1 d .
N3 N 0.7015(4) 0.9682(4) 0.1693(3) 0.0164(7) Uani 1 1 d .
N4 N 1.1215(4) 0.5830(3) 0.7758(3) 0.0156(7) Uani 1 1 d .
C1 C 0.9249(5) 0.7856(4) 0.4631(3) 0.0131(8) Uani 1 1 d .
C2 C 1.0821(5) 0.9059(4) 0.3759(4) 0.0164(8) Uani 1 1 d .
H2 H 1.1170 0.9723 0.3294 0.020 Uiso 1 1 calc R
C3 C 1.1720(6) 0.8049(4) 0.4375(4) 0.0192(9) Uani 1 1 d .
H3 H 1.2813 0.7875 0.4430 0.023 Uiso 1 1 calc R
C4 C 0.8030(5) 0.9753(4) 0.3368(4) 0.0146(8) Uani 1 1 d .
H4A H 0.8070 1.0663 0.3225 0.017 Uiso 1 1 calc R
H4B H 0.6934 0.9821 0.3865 0.017 Uiso 1 1 calc R
C5 C 0.8270(5) 0.9149(4) 0.2223(4) 0.0148(8) Uani 1 1 d .
C6 C 0.5450(5) 1.0744(4) 0.2160(4) 0.0202(9) Uani 1 1 d .
H6A H 0.5052 1.1331 0.1521 0.024 Uiso 1 1 calc R
H6B H 0.5640 1.1291 0.2664 0.024 Uiso 1 1 calc R
C7 C 0.4132(6) 1.0201(5) 0.2837(4) 0.0253(10) Uani 1 1 d .
H7A H 0.4066 0.9544 0.2385 0.038 Uiso 1 1 calc R
H7B H 0.3065 1.0933 0.3009 0.038 Uiso 1 1 calc R
H7C H 0.4414 0.9774 0.3555 0.038 Uiso 1 1 calc R
C8 C 0.7171(6) 0.9147(4) 0.0600(4) 0.0191(9) Uani 1 1 d .
H8A H 0.6075 0.9186 0.0551 0.023 Uiso 1 1 calc R
H8B H 0.7909 0.8200 0.0572 0.023 Uiso 1 1 calc R
C9 C 0.7856(7) 0.9916(5) -0.0420(4) 0.0278(11) Uani 1 1 d .
H9A H 0.7086 1.0839 -0.0428 0.042 Uiso 1 1 calc R
H9B H 0.8000 0.9498 -0.1131 0.042 Uiso 1 1 calc R
H9C H 0.8923 0.9908 -0.0360 0.042 Uiso 1 1 calc R
C10 C 1.1156(5) 0.6228(4) 0.5724(4) 0.0171(9) Uani 1 1 d .
H10A H 1.2336 0.5674 0.5470 0.021 Uiso 1 1 calc R
H10B H 1.0499 0.5662 0.5759 0.021 Uiso 1 1 calc R
C11 C 1.0823(5) 0.6747(4) 0.6922(4) 0.0156(8) Uani 1 1 d .
C12 C 1.1865(6) 0.4384(4) 0.7618(4) 0.0211(9) Uani 1 1 d .
H12A H 1.1698 0.4202 0.6889 0.025 Uiso 1 1 calc R
H12B H 1.1230 0.3972 0.8250 0.025 Uiso 1 1 calc R
C13 C 1.3666(6) 0.3739(5) 0.7610(4) 0.0287(11) Uani 1 1 d .
H13A H 1.4296 0.4186 0.7024 0.043 Uiso 1 1 calc R
H13B H 1.4050 0.2795 0.7436 0.043 Uiso 1 1 calc R
H13C H 1.3825 0.3817 0.8363 0.043 Uiso 1 1 calc R
C14 C 1.0925(6) 0.6313(5) 0.8904(4) 0.0203(9) Uani 1 1 d .
H14A H 1.0960 0.5562 0.9470 0.024 Uiso 1 1 calc R
H14B H 0.9805 0.6997 0.9099 0.024 Uiso 1 1 calc R
C15 C 1.2154(7) 0.6906(5) 0.9011(4) 0.0292(11) Uani 1 1 d .
H15A H 1.3264 0.6227 0.8850 0.044 Uiso 1 1 calc R
H15B H 1.1875 0.7215 0.9791 0.044 Uiso 1 1 calc R
H15C H 1.2119 0.7660 0.8462 0.044 Uiso 1 1 calc R
N5 N 0.6941(8) 0.6335(5) 0.9173(5) 0.0525(15) Uani 1 1 d .
C16 C 0.7135(7) 0.5508(6) 0.8620(5) 0.0358(13) Uani 1 1 d .
C17 C 0.7397(9) 0.4447(6) 0.7890(6) 0.055(2) Uani 1 1 d .
H17A H 0.7223 0.4826 0.7135 0.082 Uiso 1 1 calc R
H17B H 0.6617 0.3992 0.8238 0.082 Uiso 1 1 calc R
H17C H 0.8526 0.3807 0.7806 0.082 Uiso 1 1 calc R

loop_
_atom_site_aniso_label
_atom_site_aniso_U_11
_atom_site_aniso_U_22
_atom_site_aniso_U_33
_atom_site_aniso_U_23
_atom_site_aniso_U_13
_atom_site_aniso_U_12
Au 0.01675(10) 0.01279(9) 0.01700(10) 0.00006(6) -0.00499(6) -0.00473(6)
Cl 0.0178(5) 0.0203(5) 0.0247(6) 0.0002(4) -0.0057(4) -0.0074(4)
O1 0.0170(15) 0.0186(16) 0.0211(16) -0.0019(13) -0.0043(13) 0.0005(12)
O2 0.0252(17) 0.0110(15) 0.0203(16) 0.0004(12) -0.0043(13) -0.0012(12)
N1 0.0191(18) 0.0149(18) 0.0123(17) 0.0008(14) -0.0062(14) -0.0050(14)
N2 0.0173(18) 0.0113(17) 0.0172(18) 0.0024(14) -0.0055(15) -0.0040(14)
N3 0.0177(18) 0.0115(17) 0.0188(19) -0.0019(14) -0.0059(15) -0.0025(14)
N4 0.0184(18) 0.0115(17) 0.0148(18) 0.0014(14) -0.0042(14) -0.0034(14)
C1 0.0124(19) 0.0140(19) 0.0101(18) -0.0043(15) -0.0022(15) -0.0007(15)
C2 0.020(2) 0.015(2) 0.015(2) -0.0003(16) -0.0053(17) -0.0057(16)
C3 0.018(2) 0.017(2) 0.022(2) 0.0006(18) -0.0041(18) -0.0073(17)
C4 0.015(2) 0.0132(19) 0.014(2) 0.0019(16) -0.0064(16) -0.0015(15)
C5 0.015(2) 0.013(2) 0.016(2) 0.0013(16) -0.0055(16) -0.0053(16)
C6 0.019(2) 0.015(2) 0.024(2) -0.0041(18) -0.0102(19) 0.0024(17)
C7 0.016(2) 0.027(3) 0.032(3) -0.009(2) -0.005(2) -0.0037(18)
C8 0.024(2) 0.017(2) 0.017(2) -0.0002(17) -0.0089(18) -0.0060(17)
C9 0.037(3) 0.032(3) 0.017(2) 0.004(2) -0.009(2) -0.016(2)
C10 0.020(2) 0.0106(19) 0.020(2) 0.0021(16) -0.0090(18) -0.0025(16)
C11 0.014(2) 0.015(2) 0.016(2) 0.0008(16) -0.0040(16) -0.0036(16)
C12 0.031(3) 0.010(2) 0.021(2) 0.0034(17) -0.009(2) -0.0042(18)
C13 0.030(3) 0.018(2) 0.028(3) 0.001(2) -0.006(2) 0.0018(19)
C14 0.027(2) 0.019(2) 0.013(2) 0.0036(17) -0.0041(18) -0.0077(18)
C15 0.046(3) 0.027(3) 0.022(2) 0.004(2) -0.012(2) -0.019(2)
N5 0.070(4) 0.033(3) 0.059(4) 0.005(3) -0.040(3) -0.009(3)
C16 0.032(3) 0.032(3) 0.045(3) 0.009(3) -0.022(3) -0.007(2)
C17 0.060(4) 0.034(3) 0.069(5) -0.004(3) -0.045(4) 0.007(3)

loop_
_atom_type_symbol
_atom_type_description
_atom_type_scat_dispersion_real
_atom_type_scat_dispersion_imag
_atom_type_scat_source
C C 0.0033 0.0016 'International Tables Vol C Tables 4.2.6.8 and 6.1.1.4'
H H 0.0000 0.0000 'International Tables Vol C Tables 4.2.6.8 and 6.1.1.4'
N N 0.0061 0.0033 'International Tables Vol C Tables 4.2.6.8 and 6.1.1.4'
O O 0.0106 0.0060 'International Tables Vol C Tables 4.2.6.8 and 6.1.1.4'
Cl Cl 0.1484 0.1585 'International Tables Vol C Tables 4.2.6.8 and 6.1.1.4'
Au Au -2.0133 8.8022 'International Tables Vol C Tables 4.2.6.8 and 6.1.1.4'

loop_
_geom_angle_atom_site_label_1
_geom_angle_atom_site_label_2
_geom_angle_atom_site_label_3
_geom_angle
C1 Au Cl 179.42(12)
C1 N1 C2 110.5(4)
C1 N1 C4 125.1(4)
C2 N1 C4 124.1(4)
C1 N2 C3 110.9(4)
C1 N2 C10 124.5(4)
C3 N2 C10 124.4(4)
C5 N3 C8 118.9(4)
C5 N3 C6 124.3(4)
C8 N3 C6 116.7(3)
C11 N4 C12 124.7(4)
C11 N4 C14 117.4(4)
C12 N4 C14 117.8(3)
N1 C1 N2 105.5(4)
N1 C1 Au 125.7(3)
N2 C1 Au 128.7(3)
C3 C2 N1 106.8(4)
C3 C2 H2 126.6
N1 C2 H2 126.6
C2 C3 N2 106.3(4)
C2 C3 H3 126.8
N2 C3 H3 126.8
N1 C4 C5 110.3(3)
N1 C4 H4A 109.6
C5 C4 H4A 109.6
N1 C4 H4B 109.6
C5 C4 H4B 109.6
H4A C4 H4B 108.1
O1 C5 N3 123.3(4)
O1 C5 C4 120.3(4)
N3 C5 C4 116.4(4)
N3 C6 C7 112.4(4)
N3 C6 H6A 109.1
C7 C6 H6A 109.1
N3 C6 H6B 109.1
C7 C6 H6B 109.1
H6A C6 H6B 107.9
C6 C7 H7A 109.5
C6 C7 H7B 109.5
H7A C7 H7B 109.5
C6 C7 H7C 109.5
H7A C7 H7C 109.5
H7B C7 H7C 109.5
N3 C8 C9 112.0(4)
N3 C8 H8A 109.2
C9 C8 H8A 109.2
N3 C8 H8B 109.2
C9 C8 H8B 109.2
H8A C8 H8B 107.9
C8 C9 H9A 109.5
C8 C9 H9B 109.5
H9A C9 H9B 109.5
C8 C9 H9C 109.5
H9A C9 H9C 109.5
H9B C9 H9C 109.5
N2 C10 C11 110.7(3)
N2 C10 H10A 109.5
C11 C10 H10A 109.5
N2 C10 H10B 109.5
C11 C10 H10B 109.5
H10A C10 H10B 108.1
O2 C11 N4 123.1(4)
O2 C11 C10 120.0(4)
N4 C11 C10 116.9(4)
N4 C12 C13 113.5(4)
N4 C12 H12A 108.9
C13 C12 H12A 108.9
N4 C12 H12B 108.9
C13 C12 H12B 108.9
H12A C12 H12B 107.7
C12 C13 H13A 109.5
C12 C13 H13B 109.5
H13A C13 H13B 109.5
C12 C13 H13C 109.5
H13A C13 H13C 109.5
H13B C13 H13C 109.5
N4 C14 C15 114.2(4)
N4 C14 H14A 108.7
C15 C14 H14A 108.7
N4 C14 H14B 108.7
C15 C14 H14B 108.7
H14A C14 H14B 107.6
C14 C15 H15A 109.5
C14 C15 H15B 109.5
H15A C15 H15B 109.5
C14 C15 H15C 109.5
H15A C15 H15C 109.5
H15B C15 H15C 109.5
N5 C16 C17 179.2(8)
C16 C17 H17A 109.5
C16 C17 H17B 109.5
H17A C17 H17B 109.5
C16 C17 H17C 109.5
H17A C17 H17C 109.5
H17B C17 H17C 109.5

loop_
_geom_bond_atom_site_label_1
_geom_bond_atom_site_label_2
_geom_bond_distance
Au C1 1.989(4)
Au Cl 2.2871(11)
O1 C5 1.222(5)
O2 C11 1.232(5)
N1 C1 1.349(6)
N1 C2 1.383(6)
N1 C4 1.445(5)
N2 C1 1.351(5)
N2 C3 1.381(6)
N2 C10 1.450(5)
N3 C5 1.351(5)
N3 C8 1.467(6)
N3 C6 1.469(5)
N4 C11 1.342(5)
N4 C12 1.467(5)
N4 C14 1.471(6)
C2 C3 1.362(6)
C2 H2 0.9500
C3 H3 0.9500
C4 C5 1.540(6)
C4 H4A 0.9900
C4 H4B 0.9900
C6 C7 1.519(7)
C6 H6A 0.9900
C6 H6B 0.9900
C7 H7A 0.9800
C7 H7B 0.9800
C7 H7C 0.9800
C8 C9 1.520(7)
C8 H8A 0.9900
C8 H8B 0.9900
C9 H9A 0.9800
C9 H9B 0.9800
C9 H9C 0.9800
C10 C11 1.540(6)
C10 H10A 0.9900
C10 H10B 0.9900
C12 C13 1.504(7)
C12 H12A 0.9900
C12 H12B 0.9900
C13 H13A 0.9800
C13 H13B 0.9800
C13 H13C 0.9800
C14 C15 1.512(7)
C14 H14A 0.9900
C14 H14B 0.9900
C15 H15A 0.9800
C15 H15B 0.9800
C15 H15C 0.9800
N5 C16 1.123(8)
C16 C17 1.452(9)
C17 H17A 0.9800
C17 H17B 0.9800
C17 H17C 0.9800
